data_4125145
loop_
_publ_author_name
'Yuan, Shuai'
'Chen, Ying-Pin'
'Qin, Jun-Sheng'
'Lu, Weigang'
'Zou, Lanfang'
'Zhang, Qiang'
'Wang, Xuan'
'Sun, Xing'
'Zhou, Hong-Cai'

_publ_section_title
;
 Linker Installation: Engineering Pore Environment with Precisely Placed
 Functionalities in Zirconium MOFs.
;
_journal_issue 28
_journal_name_full 'Journal of the American Chemical Society'
_journal_page_first 8912
_journal_page_last 8919
_journal_paper_doi 10.1021/jacs.6b04501
_journal_volume 138
_journal_year 2016
_chemical_formula_moiety '[Zr6 O8 (O4)0.5] [C16 H12 O4]4 [C8 H4 O4] [C20 H12 O4]0.5'
_chemical_formula_sum 'C82 H58 O32 Zr6'
_chemical_formula_weight 2102.60
_chemical_name_systematic
; 
 ? 
;
_space_group_IT_number 131
_symmetry_cell_setting tetragonal
_symmetry_space_group_name_Hall '-P 4c 2'
_symmetry_space_group_name_H-M 'P 42/m m c'
_atom_sites_solution_hydrogens geom
_atom_sites_solution_primary direct
_atom_sites_solution_secondary difmap
_audit_creation_method SHELXL-97
_cell_angle_alpha 90.00
_cell_angle_beta 90.00
_cell_angle_gamma 90.00
_cell_formula_units_Z 2
_cell_length_a 24.288(11)
_cell_length_b 24.288
_cell_length_c 14.859(7)
_cell_measurement_reflns_used 1463
_cell_measurement_temperature 110(2)
_cell_measurement_theta_max 20.1802
_cell_measurement_theta_min 2.3226
_cell_volume 8765(6)
_computing_cell_refinement 'SAINT+ ver. (Bruker, 2001)'
_computing_data_collection 'APEX2  (Bruker, 2008)'
_computing_data_reduction 'SAINT+ ver. (Bruker, 2001)'
_computing_molecular_graphics 'SHELXTL (Sheldrick, 2008)'
_computing_publication_material 'SHELXTL (Sheldrick, 2008)'
_computing_structure_refinement 'SHELXL-97 (Sheldrick, 2008)'
_computing_structure_solution 'SHELXS-97 (Sheldrick, 2008)'
_diffrn_ambient_temperature 110(2)
_diffrn_measured_fraction_theta_full 0.990
_diffrn_measured_fraction_theta_max 0.990
_diffrn_measurement_device_type 'Bruker SMART APEX II CCD area detector'
_diffrn_measurement_method 'phi and omega scans'
_diffrn_radiation_monochromator graphite
_diffrn_radiation_source 'fine-focus sealed tube'
_diffrn_radiation_type MoK\a
_diffrn_radiation_wavelength 0.71073
_diffrn_reflns_av_R_equivalents 0.1519
_diffrn_reflns_av_sigmaI/netI 0.1478
_diffrn_reflns_limit_h_max 29
_diffrn_reflns_limit_h_min -19
_diffrn_reflns_limit_k_max 24
_diffrn_reflns_limit_k_min -29
_diffrn_reflns_limit_l_max 17
_diffrn_reflns_limit_l_min -16
_diffrn_reflns_number 32486
_diffrn_reflns_theta_full 25.99
_diffrn_reflns_theta_max 25.99
_diffrn_reflns_theta_min 1.61
_exptl_absorpt_coefficient_mu 0.384
_exptl_absorpt_correction_T_max 0.9626
_exptl_absorpt_correction_T_min 0.9626
_exptl_absorpt_correction_type multi-scan
_exptl_absorpt_process_details 'SADABS (Sheldrick, 2008)'
_exptl_crystal_colour Colorless
_exptl_crystal_density_diffrn 0.797
_exptl_crystal_density_meas ?
_exptl_crystal_density_method 'not measured'
_exptl_crystal_description Block
_exptl_crystal_F_000 2092
_exptl_crystal_size_max 0.10
_exptl_crystal_size_mid 0.10
_exptl_crystal_size_min 0.10
_platon_squeeze_details
;
;
_refine_diff_density_max 1.969
_refine_diff_density_min -1.330
_refine_diff_density_rms 0.126
_refine_ls_extinction_method none
_refine_ls_goodness_of_fit_ref 1.008
_refine_ls_hydrogen_treatment constr
_refine_ls_matrix_type full
_refine_ls_number_parameters 108
_refine_ls_number_reflns 4670
_refine_ls_number_restraints 46
_refine_ls_restrained_S_all 1.005
_refine_ls_R_factor_all 0.1441
_refine_ls_R_factor_gt 0.0831
_refine_ls_shift/su_max 0.001
_refine_ls_shift/su_mean 0.000
_refine_ls_structure_factor_coef Fsqd
_refine_ls_weighting_details 'calc w=1/[\s^2^(Fo^2^)+(0.0300P)^2^+65.0000P] where P=(Fo^2^+2Fc^2^)/3'
_refine_ls_weighting_scheme calc
_refine_ls_wR_factor_gt 0.1862
_refine_ls_wR_factor_ref 0.1984
_reflns_number_gt 2228
_reflns_number_total 4670
_reflns_threshold_expression >2sigma(I)
_cod_data_source_file ja6b04501_si_002.cif
_cod_data_source_block Compound8
_cod_depositor_comments
;
The following automatic conversions were performed:

'_symmetry_cell_setting' value 'Tetragonal' changed to 'tetragonal'
according to
/usr/data/users/saulius/crontab/automatic-downloads/rss-feeds/ACS/lib/dictionaries/cif_core.dic
dictionary named 'cif_core.dic' version 2.4.2 from 2011-04-26.

'_exptl_crystal_density_meas' value 'not measured' was changed to '?'
- the value is perceived as not measured.

Automatic conversion script
Id: cif_fix_values 4268 2015-11-12 08:31:59Z antanas 

 Adding full bibliography for 4125130--4125148.cif.
;
_cod_original_cell_volume 8766(6)
_cod_original_sg_symbol_H-M P4(2)/mmc
_cod_database_code 4125145

loop_
_symmetry_equiv_pos_as_xyz
'x, y, z'
'-y, x, z+1/2'
'-x, -y, z'
'y, -x, z+1/2'
'x, -y, -z'
'-x, y, -z'
'y, x, -z+1/2'
'-y, -x, -z+1/2'
'-x, -y, -z'
'y, -x, -z-1/2'
'x, y, -z'
'-y, x, -z-1/2'
'-x, y, z'
'x, -y, z'
'-y, -x, z-1/2'
'y, x, z-1/2'

loop_
_atom_site_label
_atom_site_type_symbol
_atom_site_fract_x
_atom_site_fract_y
_atom_site_fract_z
_atom_site_U_iso_or_equiv
_atom_site_adp_type
_atom_site_occupancy
_atom_site_symmetry_multiplicity
_atom_site_calc_flag
_atom_site_refinement_flags
_atom_site_disorder_assembly
_atom_site_disorder_group
Zr1 Zr 0.10133(5) 0.5000 0.5000 0.0292(4) Uani 1 4 d S . .
Zr2 Zr 0.0000 0.57232(4) 0.61821(7) 0.0344(3) Uani 1 2 d SD . .
O2S O 0.0502(3) 0.5000 0.3820(6) 0.065(3) Uani 1 2 d S . .
O1S O 0.0499(3) 0.4289(4) 0.5000 0.070(3) Uani 1 2 d S . .
O1 O 0.1480(2) 0.5548(2) 0.5886(4) 0.0533(15) Uani 1 1 d . . .
O2 O 0.0806(3) 0.6033(2) 0.6658(5) 0.079(2) Uani 1 1 d . . .
C1 C 0.1317(5) 0.5920(4) 0.6387(8) 0.171(3) Uani 1 1 d D . .
C3 C 0.1564(2) 0.6772(3) 0.7305(5) 0.171(3) Uani 1 1 d D . .
H3A H 0.1192 0.6815 0.7490 0.205 Uiso 1 1 calc R . .
C2 C 0.1710(2) 0.6339(2) 0.6741(5) 0.171(3) Uani 1 1 d D . .
C5 C 0.2506(2) 0.7078(2) 0.73290(15) 0.171(3) Uani 1 1 d D . .
C4 C 0.1962(3) 0.7142(2) 0.7599(4) 0.171(3) Uani 1 1 d D . .
H4A H 0.1862 0.7437 0.7984 0.205 Uiso 1 1 calc R . .
C7 C 0.2254(3) 0.6276(2) 0.6471(5) 0.171(3) Uani 1 1 d D . .
H7A H 0.2354 0.5980 0.6086 0.205 Uiso 1 1 calc R . .
C6 C 0.2652(2) 0.6645(2) 0.6765(4) 0.171(3) Uani 1 1 d D . .
C8 C 0.3242(3) 0.6575(4) 0.6470(7) 0.171(3) Uani 1 1 d D . .
H8A H 0.3253 0.6378 0.5895 0.256 Uiso 1 1 calc R . .
H8B H 0.3444 0.6363 0.6925 0.256 Uiso 1 1 calc R . .
H8C H 0.3414 0.6938 0.6400 0.256 Uiso 1 1 calc R . .
O11 O 0.0000 0.5496(2) 0.7743(5) 0.177(5) Uani 1 2 d SD . .
C11 C 0.0000 0.5000 0.8028(6) 0.177(5) Uani 1 4 d SD . .
C12 C 0.0000 0.5000 0.90635(15) 0.177(5) Uani 1 4 d SD . .
C13 C 0.0000 0.54957(2) 0.95321(3) 0.177(5) Uani 1 2 d SD . .
H13A H 0.0000 0.5834 0.9213 0.212 Uiso 1 2 calc SR . .
O21 O 0.0000 0.6661(14) 0.5811(9) 0.181(9) Uani 0.50 2 d SPD . 1
C21 C 0.0000 0.6826(2) 0.5000 0.181(9) Uani 0.50 4 d SPD . 1
C22 C 0.0000 0.7453(3) 0.5000 0.181(9) Uani 0.50 4 d SPD . 1
C23 C 0.0000 0.7739(3) 0.58103(3) 0.181(9) Uani 0.50 2 d SPD . 1
H23A H 0.0000 0.7543 0.6364 0.218 Uiso 0.50 2 d SPR . 1
C24 C 0.0000 0.8311(3) 0.58103(3) 0.181(9) Uani 0.25 2 d SPD . 1
C29 C 0.0000 0.8632(15) 0.6678(15) 0.181(9) Uani 0.25 2 d SPD . 1
H29A H 0.0000 0.9020 0.6554 0.272 Uiso 0.25 2 d SPR . 1
H29B H -0.0323 0.8538 0.7018 0.272 Uiso 0.13 1 d PR . 1
H29C H 0.0323 0.8538 0.7018 0.272 Uiso 0.13 1 d PR . 1
C30 C 0.0000 0.8311(3) 0.41897(5) 0.181(9) Uani 0.25 2 d SPD . 1
H30A H 0.0000 0.8509 0.3630 0.218 Uiso 0.25 2 d SPR . 1
C25 C 0.0000 0.8597(3) 0.5000 0.181(9) Uani 0.50 4 d SPD . 1
C26 C 0.0000 0.9209(3) 0.5000 0.181(9) Uani 0.13 1 d PD A 1
C27 C 0.0000 0.9699(3) 0.5000 0.181(9) Uani 0.50 4 d SPD . 1
O21B O 0.0000 0.6612(9) 0.5994(15) 0.051(5) Uani 0.50 2 d SP . 2

loop_
_atom_site_aniso_label
_atom_site_aniso_U_11
_atom_site_aniso_U_22
_atom_site_aniso_U_33
_atom_site_aniso_U_23
_atom_site_aniso_U_13
_atom_site_aniso_U_12
Zr1 0.0179(7) 0.0203(7) 0.0494(10) 0.000 0.000 0.000
Zr2 0.0285(5) 0.0267(5) 0.0481(7) -0.0111(5) 0.000 0.000
O2S 0.052(5) 0.023(4) 0.119(7) 0.000 -0.039(5) 0.000
O1S 0.062(5) 0.087(6) 0.062(6) 0.000 0.000 -0.054(5)
O1 0.045(3) 0.046(3) 0.069(4) -0.007(3) -0.018(3) -0.015(3)
O2 0.067(4) 0.059(4) 0.110(5) -0.031(4) -0.016(4) -0.019(3)
C1 0.071(3) 0.132(4) 0.310(8) -0.109(4) -0.029(4) -0.035(3)
C3 0.071(3) 0.132(4) 0.310(8) -0.109(4) -0.029(4) -0.035(3)
C2 0.071(3) 0.132(4) 0.310(8) -0.109(4) -0.029(4) -0.035(3)
C5 0.071(3) 0.132(4) 0.310(8) -0.109(4) -0.029(4) -0.035(3)
C4 0.071(3) 0.132(4) 0.310(8) -0.109(4) -0.029(4) -0.035(3)
C7 0.071(3) 0.132(4) 0.310(8) -0.109(4) -0.029(4) -0.035(3)
C6 0.071(3) 0.132(4) 0.310(8) -0.109(4) -0.029(4) -0.035(3)
C8 0.071(3) 0.132(4) 0.310(8) -0.109(4) -0.029(4) -0.035(3)
O11 0.235(10) 0.157(11) 0.137(9) -0.079(8) 0.000 0.000
C11 0.235(10) 0.157(11) 0.137(9) -0.079(8) 0.000 0.000
C12 0.235(10) 0.157(11) 0.137(9) -0.079(8) 0.000 0.000
C13 0.235(10) 0.157(11) 0.137(9) -0.079(8) 0.000 0.000
O21 0.296(19) 0.032(8) 0.22(2) -0.040(16) 0.000 0.000
C21 0.296(19) 0.032(8) 0.22(2) -0.040(16) 0.000 0.000
C22 0.296(19) 0.032(8) 0.22(2) -0.040(16) 0.000 0.000
C23 0.296(19) 0.032(8) 0.22(2) -0.040(16) 0.000 0.000
C24 0.296(19) 0.032(8) 0.22(2) -0.040(16) 0.000 0.000
C29 0.296(19) 0.032(8) 0.22(2) -0.040(16) 0.000 0.000
C30 0.296(19) 0.032(8) 0.22(2) -0.040(16) 0.000 0.000
C25 0.296(19) 0.032(8) 0.22(2) -0.040(16) 0.000 0.000
C26 0.296(19) 0.032(8) 0.22(2) -0.040(16) 0.000 0.000
C27 0.296(19) 0.032(8) 0.22(2) -0.040(16) 0.000 0.000
O21B 0.011(6) 0.018(8) 0.124(16) 0.012(10) 0.000 0.000

loop_
_atom_type_symbol
_atom_type_description
_atom_type_scat_dispersion_real
_atom_type_scat_dispersion_imag
_atom_type_scat_source
C C 0.0033 0.0016 'International Tables Vol C Tables 4.2.6.8 and 6.1.1.4'
O O 0.0106 0.0060 'International Tables Vol C Tables 4.2.6.8 and 6.1.1.4'
Zr Zr -2.9673 0.5597 'International Tables Vol C Tables 4.2.6.8 and 6.1.1.4'
H H 0.0000 0.0000 'International Tables Vol C Tables 4.2.6.8 and 6.1.1.4'

loop_
_geom_angle_atom_site_label_1
_geom_angle_atom_site_label_2
_geom_angle_atom_site_label_3
_geom_angle
_geom_angle_site_symmetry_1
_geom_angle_site_symmetry_3
O1S Zr1 O1S 108.3(5) . 5_566
O1S Zr1 O2S 70.20(18) . .
O1S Zr1 O2S 70.20(18) 5_566 .
O1S Zr1 O2S 70.20(18) . 11_556
O1S Zr1 O2S 70.20(18) 5_566 11_556
O2S Zr1 O2S 109.4(5) . 11_556
O1S Zr1 O1 79.1(2) . 5_566
O1S Zr1 O1 142.77(15) 5_566 5_566
O2S Zr1 O1 79.0(2) . 5_566
O2S Zr1 O1 142.22(14) 11_556 5_566
O1S Zr1 O1 79.1(2) . 14_565
O1S Zr1 O1 142.77(15) 5_566 14_565
O2S Zr1 O1 142.22(14) . 14_565
O2S Zr1 O1 79.0(2) 11_556 14_565
O1 Zr1 O1 74.0(3) 5_566 14_565
O1S Zr1 O1 142.77(15) . 11_556
O1S Zr1 O1 79.1(2) 5_566 11_556
O2S Zr1 O1 79.0(2) . 11_556
O2S Zr1 O1 142.22(14) 11_556 11_556
O1 Zr1 O1 74.9(3) 5_566 11_556
O1 Zr1 O1 117.6(3) 14_565 11_556
O1S Zr1 O1 142.77(15) . .
O1S Zr1 O1 79.1(2) 5_566 .
O2S Zr1 O1 142.22(14) . .
O2S Zr1 O1 79.0(2) 11_556 .
O1 Zr1 O1 117.6(3) 5_566 .
O1 Zr1 O1 74.9(3) 14_565 .
O1 Zr1 O1 74.0(3) 11_556 .
O1S Zr1 Zr2 34.97(12) . 9_566
O1S Zr1 Zr2 89.7(2) 5_566 9_566
O2S Zr1 Zr2 35.24(12) . 9_566
O2S Zr1 Zr2 90.2(2) 11_556 9_566
O1 Zr1 Zr2 75.94(15) 5_566 9_566
O1 Zr1 Zr2 111.19(14) 14_565 9_566
O1 Zr1 Zr2 111.58(15) 11_556 9_566
O1 Zr1 Zr2 166.47(15) . 9_566
O1S Zr1 Zr2 89.7(2) . 11_556
O1S Zr1 Zr2 34.97(12) 5_566 11_556
O2S Zr1 Zr2 35.24(12) . 11_556
O2S Zr1 Zr2 90.2(2) 11_556 11_556
O1 Zr1 Zr2 111.58(15) 5_566 11_556
O1 Zr1 Zr2 166.47(15) 14_565 11_556
O1 Zr1 Zr2 75.94(15) 11_556 11_556
O1 Zr1 Zr2 111.19(14) . 11_556
Zr2 Zr1 Zr2 60.31(4) 9_566 11_556
O1S Zr1 Zr2 34.97(12) . 3_565
O1S Zr1 Zr2 89.7(2) 5_566 3_565
O2S Zr1 Zr2 90.2(2) . 3_565
O2S Zr1 Zr2 35.24(12) 11_556 3_565
O1 Zr1 Zr2 111.19(14) 5_566 3_565
O1 Zr1 Zr2 75.94(15) 14_565 3_565
O1 Zr1 Zr2 166.47(15) 11_556 3_565
O1 Zr1 Zr2 111.58(15) . 3_565
Zr2 Zr1 Zr2 60.31(5) 9_566 3_565
Zr2 Zr1 Zr2 90.53(5) 11_556 3_565
O1S Zr1 Zr2 89.7(2) . .
O1S Zr1 Zr2 34.97(12) 5_566 .
O2S Zr1 Zr2 90.2(2) . .
O2S Zr1 Zr2 35.24(12) 11_556 .
O1 Zr1 Zr2 166.47(15) 5_566 .
O1 Zr1 Zr2 111.58(15) 14_565 .
O1 Zr1 Zr2 111.19(14) 11_556 .
O1 Zr1 Zr2 75.94(15) . .
Zr2 Zr1 Zr2 90.53(5) 9_566 .
Zr2 Zr1 Zr2 60.31(5) 11_556 .
Zr2 Zr1 Zr2 60.31(4) 3_565 .
O1S Zr2 O1S 69.2(4) 9_566 5_566
O1S Zr2 O2S 70.3(3) 9_566 9_566
O1S Zr2 O2S 108.1(4) 5_566 9_566
O1S Zr2 O2S 108.1(4) 9_566 11_556
O1S Zr2 O2S 70.3(3) 5_566 11_556
O2S Zr2 O2S 69.5(3) 9_566 11_556
O1S Zr2 O21B 84.7(5) 9_566 .
O1S Zr2 O21B 84.7(5) 5_566 .
O2S Zr2 O21B 144.54(19) 9_566 .
O2S Zr2 O21B 144.5(2) 11_556 .
O1S Zr2 O2 140.3(2) 9_566 .
O1S Zr2 O2 76.4(3) 5_566 .
O2S Zr2 O2 141.7(2) 9_566 .
O2S Zr2 O2 77.0(2) 11_556 .
O21B Zr2 O2 72.8(3) . .
O1S Zr2 O2 76.4(3) 9_566 13
O1S Zr2 O2 140.3(2) 5_566 13
O2S Zr2 O2 77.0(2) 9_566 13
O2S Zr2 O2 141.7(2) 11_556 13
O21B Zr2 O2 72.8(3) . 13
O2 Zr2 O2 124.4(3) . 13
O1S Zr2 O21 79.6(5) 9_566 .
O1S Zr2 O21 79.6(5) 5_566 .
O2S Zr2 O21 142.9(2) 9_566 .
O2S Zr2 O21 142.9(2) 11_556 .
O21B Zr2 O21 6.2(9) . .
O2 Zr2 O21 75.2(3) . .
O2 Zr2 O21 75.2(3) 13 .
O1S Zr2 O11 142.88(17) 9_566 .
O1S Zr2 O11 142.88(17) 5_566 .
O2S Zr2 O11 79.2(3) 9_566 .
O2S Zr2 O11 79.2(3) 11_556 .
O21B Zr2 O11 110.7(6) . .
O2 Zr2 O11 76.6(2) . .
O2 Zr2 O11 76.59(19) 13 .
O21 Zr2 O11 117.0(5) . .
O1S Zr2 Zr1 88.8(2) 9_566 .
O1S Zr2 Zr1 34.90(19) 5_566 .
O2S Zr2 Zr1 89.3(2) 9_566 .
O2S Zr2 Zr1 35.4(2) 11_556 .
O21B Zr2 Zr1 115.7(4) . .
O2 Zr2 Zr1 73.07(16) . .
O2 Zr2 Zr1 162.51(17) 13 .
O21 Zr2 Zr1 111.7(3) . .
O11 Zr2 Zr1 111.88(10) . .
O1S Zr2 Zr1 34.90(19) 9_566 9_566
O1S Zr2 Zr1 88.8(2) 5_566 9_566
O2S Zr2 Zr1 35.4(2) 9_566 9_566
O2S Zr2 Zr1 89.3(2) 11_556 9_566
O21B Zr2 Zr1 115.7(4) . 9_566
O2 Zr2 Zr1 162.51(17) . 9_566
O2 Zr2 Zr1 73.07(16) 13 9_566
O21 Zr2 Zr1 111.7(3) . 9_566
O11 Zr2 Zr1 111.88(11) . 9_566
Zr1 Zr2 Zr1 89.47(5) . 9_566
O1S Zr2 Zr2 89.2(2) 9_566 3_565
O1S Zr2 Zr2 89.2(2) 5_566 3_565
O2S Zr2 Zr2 34.76(16) 9_566 3_565
O2S Zr2 Zr2 34.76(16) 11_556 3_565
O21B Zr2 Zr2 172.6(6) . 3_565
O2 Zr2 Zr2 109.89(16) . 3_565
O2 Zr2 Zr2 109.89(16) 13 3_565
O21 Zr2 Zr2 166.4(5) . 3_565
O11 Zr2 Zr2 76.64(16) . 3_565
Zr1 Zr2 Zr2 59.845(19) . 3_565
Zr1 Zr2 Zr2 59.845(19) 9_566 3_565
Zr2 O2S Zr2 110.5(3) 9_566 11_556
Zr2 O2S Zr1 109.3(3) 9_566 .
Zr2 O2S Zr1 109.3(3) 11_556 .
Zr1 O1S Zr2 110.1(3) . 9_566
Zr1 O1S Zr2 110.1(3) . 3_565
Zr2 O1S Zr2 110.7(3) 9_566 3_565
C1 O1 Zr1 129.9(5) . .
C1 O2 Zr2 131.0(6) . .
O1 C1 O2 129.1(7) . .
O1 C1 C2 120.5(10) . .
O2 C1 C2 110.3(10) . .
C2 C3 C4 119.98(12) . .
C2 C3 H3A 120.0 . .
C4 C3 H3A 120.0 . .
C7 C2 C3 120.07(17) . .
C7 C2 C1 115.5(7) . .
C3 C2 C1 124.4(7) . .
C6 C5 C4 120.02(9) . .
C6 C5 C5 122.4(2) . 8_666
C4 C5 C5 117.6(2) . 8_666
C5 C4 C3 119.96(9) . .
C5 C4 H4A 120.0 . .
C3 C4 H4A 120.0 . .
C2 C7 C6 119.93(17) . .
C2 C7 H7A 120.0 . .
C6 C7 H7A 120.0 . .
C5 C6 C7 120.04(12) . .
C5 C6 C8 120.2(2) . .
C7 C6 C8 119.8(2) . .
C6 C8 H8A 109.5 . .
C6 C8 H8B 109.5 . .
H8A C8 H8B 109.5 . .
C6 C8 H8C 109.5 . .
H8A C8 H8C 109.5 . .
H8B C8 H8C 109.5 . .
C11 O11 Zr2 122.7(7) . .
O11 C11 O11 141.3(12) . 3_565
O11 C11 C12 109.4(6) . .
O11 C11 C12 109.4(6) 3_565 .
C13 C12 C13 119.90(17) . 3_565
C13 C12 C11 120.05(8) . .
C13 C12 C11 120.05(8) 3_565 .
C13 C13 C12 120.05(8) 6_557 .
C13 C13 H13A 120.0 6_557 .
C12 C13 H13A 120.0 . .
C21 O21 Zr2 122(2) . .
O21 C21 O21 143(3) 11_556 .
O21 C21 C22 108.4(17) 11_556 .
O21 C21 C22 108.4(17) . .
C23 C22 C23 120.01(8) . 6_556
C23 C22 C21 119.99(4) . .
C23 C22 C21 119.99(4) 6_556 .
C22 C23 C24 119.99(5) . .
C22 C23 C30 119.99(5) . 11_556
C24 C23 C30 0.00(4) . 11_556
C22 C23 H23A 120.0 . .
C24 C23 H23A 120.0 . .
C30 C23 H23A 120.0 11_556 .
C30 C24 C23 175(10) 11_556 .
C30 C24 C25 65(10) 11_556 .
C23 C24 C25 120.00(5) . .
C30 C24 C29 54(10) 11_556 .
C23 C24 C29 121.1(16) . .
C25 C24 C29 118.9(16) . .
C30 C29 C24 0.01(5) 11_556 .
C30 C29 H29A 110.0 11_556 .
C24 C29 H29A 110.0 . .
C30 C29 H29B 109.2 11_556 .
C24 C29 H29B 109.2 . .
H29A C29 H29B 109.5 . .
C30 C29 H29C 109.2 11_556 .
C24 C29 H29C 109.2 . .
H29A C29 H29C 109.5 . .
H29B C29 H29C 109.5 . .
C24 C30 C25 120(10) 6_556 .
C24 C30 C23 0(10) 6_556 6_556
C25 C30 C23 119.99(7) . 6_556
C24 C30 C29 121(10) 6_556 11_556
C25 C30 C29 118.9(16) . 11_556
C23 C30 C29 121.1(16) 6_556 11_556
C24 C30 H30A 120.0 6_556 .
C25 C30 H30A 120.0 . .
C23 C30 H30A 120.0 6_556 .
C29 C30 H30A 1.1 11_556 .
C30 C25 C30 120.03(10) 11_556 .
C30 C25 C24 120.02(7) 11_556 6_556
C30 C25 C24 0.01(5) . 6_556
C30 C25 C24 0.01(5) 11_556 .
C30 C25 C24 120.02(7) . .
C24 C25 C24 120.01(7) 6_556 .
C30 C25 C26 119.98(5) 11_556 .
C30 C25 C26 119.99(5) . .
C24 C25 C26 120.00(4) 6_556 .
C24 C25 C26 120.00(4) . .
C27 C26 C25 180.000(1) . .
C26 C27 C27 180.000(5) . 9_576

loop_
_geom_bond_atom_site_label_1
_geom_bond_atom_site_label_2
_geom_bond_distance
_geom_bond_site_symmetry_2
Zr1 O1S 2.131(7) .
Zr1 O1S 2.131(7) 5_566
Zr1 O2S 2.148(8) .
Zr1 O2S 2.148(8) 11_556
Zr1 O1 2.187(5) 5_566
Zr1 O1 2.187(5) 14_565
Zr1 O1 2.187(5) 11_556
Zr1 O1 2.187(5) .
Zr1 Zr2 3.4968(14) 9_566
Zr1 Zr2 3.4968(14) 11_556
Zr1 Zr2 3.4968(14) 3_565
Zr1 Zr2 3.4968(14) .
Zr2 O1S 2.135(5) 9_566
Zr2 O1S 2.135(5) 5_566
Zr2 O2S 2.138(4) 9_566
Zr2 O2S 2.138(4) 11_556
Zr2 O21B 2.18(2) .
Zr2 O2 2.214(6) .
Zr2 O2 2.214(6) 13
Zr2 O21 2.34(3) .
Zr2 O11 2.383(6) .
Zr2 Zr1 3.4969(14) 9_566
Zr2 Zr2 3.5131(19) 3_565
O2S Zr2 2.138(4) 9_566
O2S Zr2 2.138(4) 11_556
O1S Zr2 2.135(5) 9_566
O1S Zr2 2.135(5) 3_565
O1 C1 1.236(13) .
O2 C1 1.333(13) .
C1 C2 1.492(8) .
C3 C2 1.3901(10) .
C3 C4 1.3905(10) .
C3 H3A 0.9500 .
C2 C7 1.3898(12) .
C5 C6 1.3900(9) .
C5 C4 1.3902(10) .
C5 C5 1.515(8) 8_666
C4 H4A 0.9500 .
C7 C6 1.3901(10) .
C7 H7A 0.9500 .
C6 C8 1.509(8) .
C8 H8A 0.9800 .
C8 H8B 0.9800 .
C8 H8C 0.9800 .
O11 C11 1.278(3) .
C11 O11 1.278(3) 3_565
C11 C12 1.539(9) .
C12 C13 1.3908(10) .
C12 C13 1.3908(10) 3_565
C13 C13 1.3904(12) 6_557
C13 H13A 0.9500 .
O21 C21 1.270(5) .
C21 O21 1.270(5) 11_556
C21 C22 1.523(8) .
C22 C23 1.3902(8) .
C22 C23 1.3902(8) 6_556
C23 C24 1.3902(8) .
C23 C30 1.3905(13) 11_556
C23 H23A 0.9500 .
C24 C30 0.0003(16) 11_556
C24 C25 1.3902(8) .
C24 C29 1.506(5) .
C29 C30 1.506(5) 11_556
C29 H29A 0.9600 .
C29 H29B 0.9600 .
C29 H29C 0.9600 .
C30 C24 0.0002(15) 6_556
C30 C25 1.3900(10) .
C30 C23 1.3905(13) 6_556
C30 C29 1.506(5) 11_556
C30 H30A 0.9601 .
C25 C30 1.3900(10) 11_556
C25 C24 1.3902(8) 6_556
C25 C26 1.4851(10) .
C26 C27 1.190(2) .
C27 C27 1.462(16) 9_576

loop_
_geom_torsion_atom_site_label_1
_geom_torsion_atom_site_label_2
_geom_torsion_atom_site_label_3
_geom_torsion_atom_site_label_4
_geom_torsion
_geom_torsion_site_symmetry_1
_geom_torsion_site_symmetry_4
O1S Zr1 Zr2 O1S -69.9(3) . 9_566
O1S Zr1 Zr2 O1S 53.8(4) 5_566 9_566
O2S Zr1 Zr2 O1S 0.3(2) . 9_566
O2S Zr1 Zr2 O1S -124.4(4) 11_556 9_566
O1 Zr1 Zr2 O1S -36.0(6) 5_566 9_566
O1 Zr1 Zr2 O1S -148.0(2) 14_565 9_566
O1 Zr1 Zr2 O1S 78.6(2) 11_556 9_566
O1 Zr1 Zr2 O1S 144.8(2) . 9_566
Zr2 Zr1 Zr2 O1S -34.90(19) 9_566 9_566
Zr2 Zr1 Zr2 O1S 19.96(19) 11_556 9_566
Zr2 Zr1 Zr2 O1S -89.76(19) 3_565 9_566
O1S Zr1 Zr2 O1S -123.7(5) . 5_566
O2S Zr1 Zr2 O1S -53.5(4) . 5_566
O2S Zr1 Zr2 O1S -178.2(5) 11_556 5_566
O1 Zr1 Zr2 O1S -89.8(7) 5_566 5_566
O1 Zr1 Zr2 O1S 158.2(4) 14_565 5_566
O1 Zr1 Zr2 O1S 24.7(4) 11_556 5_566
O1 Zr1 Zr2 O1S 91.0(4) . 5_566
Zr2 Zr1 Zr2 O1S -88.7(4) 9_566 5_566
Zr2 Zr1 Zr2 O1S -33.9(4) 11_556 5_566
Zr2 Zr1 Zr2 O1S -143.6(4) 3_565 5_566
O1S Zr1 Zr2 O2S 0.5(3) . 9_566
O1S Zr1 Zr2 O2S 124.1(4) 5_566 9_566
O2S Zr1 Zr2 O2S 70.7(3) . 9_566
O2S Zr1 Zr2 O2S -54.1(3) 11_556 9_566
O1 Zr1 Zr2 O2S 34.3(6) 5_566 9_566
O1 Zr1 Zr2 O2S -77.7(3) 14_565 9_566
O1 Zr1 Zr2 O2S 148.9(3) 11_556 9_566
O1 Zr1 Zr2 O2S -144.8(3) . 9_566
Zr2 Zr1 Zr2 O2S 35.4(2) 9_566 9_566
Zr2 Zr1 Zr2 O2S 90.3(2) 11_556 9_566
Zr2 Zr1 Zr2 O2S -19.4(2) 3_565 9_566
O1S Zr1 Zr2 O2S 54.6(4) . 11_556
O1S Zr1 Zr2 O2S 178.2(5) 5_566 11_556
O2S Zr1 Zr2 O2S 124.8(5) . 11_556
O1 Zr1 Zr2 O2S 88.4(7) 5_566 11_556
O1 Zr1 Zr2 O2S -23.6(4) 14_565 11_556
O1 Zr1 Zr2 O2S -157.0(4) 11_556 11_556
O1 Zr1 Zr2 O2S -90.7(4) . 11_556
Zr2 Zr1 Zr2 O2S 89.5(4) 9_566 11_556
Zr2 Zr1 Zr2 O2S 144.4(4) 11_556 11_556
Zr2 Zr1 Zr2 O2S 34.7(4) 3_565 11_556
O1S Zr1 Zr2 O21B -153.4(5) . .
O1S Zr1 Zr2 O21B -29.8(6) 5_566 .
O2S Zr1 Zr2 O21B -83.2(5) . .
O2S Zr1 Zr2 O21B 152.0(6) 11_556 .
O1 Zr1 Zr2 O21B -119.6(8) 5_566 .
O1 Zr1 Zr2 O21B 128.4(5) 14_565 .
O1 Zr1 Zr2 O21B -5.0(5) 11_556 .
O1 Zr1 Zr2 O21B 61.3(5) . .
Zr2 Zr1 Zr2 O21B -118.5(5) 9_566 .
Zr2 Zr1 Zr2 O21B -63.6(5) 11_556 .
Zr2 Zr1 Zr2 O21B -173.3(5) 3_565 .
O1S Zr1 Zr2 O2 145.9(2) . .
O1S Zr1 Zr2 O2 -90.4(4) 5_566 .
O2S Zr1 Zr2 O2 -143.9(2) . .
O2S Zr1 Zr2 O2 91.4(4) 11_556 .
O1 Zr1 Zr2 O2 179.8(6) 5_566 .
O1 Zr1 Zr2 O2 67.8(2) 14_565 .
O1 Zr1 Zr2 O2 -65.7(2) 11_556 .
O1 Zr1 Zr2 O2 0.6(2) . .
Zr2 Zr1 Zr2 O2 -179.11(19) 9_566 .
Zr2 Zr1 Zr2 O2 -124.25(19) 11_556 .
Zr2 Zr1 Zr2 O2 126.03(19) 3_565 .
O1S Zr1 Zr2 O2 -37.8(6) . 13
O1S Zr1 Zr2 O2 85.9(7) 5_566 13
O2S Zr1 Zr2 O2 32.4(6) . 13
O2S Zr1 Zr2 O2 -92.4(7) 11_556 13
O1 Zr1 Zr2 O2 -3.9(9) 5_566 13
O1 Zr1 Zr2 O2 -115.9(6) 14_565 13
O1 Zr1 Zr2 O2 110.6(6) 11_556 13
O1 Zr1 Zr2 O2 176.9(6) . 13
Zr2 Zr1 Zr2 O2 -2.8(6) 9_566 13
Zr2 Zr1 Zr2 O2 52.0(6) 11_556 13
Zr2 Zr1 Zr2 O2 -57.7(6) 3_565 13
O1S Zr1 Zr2 O21 -148.2(4) . .
O1S Zr1 Zr2 O21 -24.5(6) 5_566 .
O2S Zr1 Zr2 O21 -78.0(4) . .
O2S Zr1 Zr2 O21 157.2(5) 11_556 .
O1 Zr1 Zr2 O21 -114.3(7) 5_566 .
O1 Zr1 Zr2 O21 133.7(4) 14_565 .
O1 Zr1 Zr2 O21 0.2(4) 11_556 .
O1 Zr1 Zr2 O21 66.5(4) . .
Zr2 Zr1 Zr2 O21 -113.2(4) 9_566 .
Zr2 Zr1 Zr2 O21 -58.4(4) 11_556 .
Zr2 Zr1 Zr2 O21 -168.1(4) 3_565 .
O1S Zr1 Zr2 O11 78.47(18) . .
O1S Zr1 Zr2 O11 -157.8(4) 5_566 .
O2S Zr1 Zr2 O11 148.68(17) . .
O2S Zr1 Zr2 O11 23.9(4) 11_556 .
O1 Zr1 Zr2 O11 112.3(6) 5_566 .
O1 Zr1 Zr2 O11 0.3(2) 14_565 .
O1 Zr1 Zr2 O11 -133.1(2) 11_556 .
O1 Zr1 Zr2 O11 -66.83(19) . .
Zr2 Zr1 Zr2 O11 113.44(13) 9_566 .
Zr2 Zr1 Zr2 O11 168.30(13) 11_556 .
Zr2 Zr1 Zr2 O11 58.58(13) 3_565 .
O1S Zr1 Zr2 Zr1 -34.96(13) . 9_566
O1S Zr1 Zr2 Zr1 88.7(4) 5_566 9_566
O2S Zr1 Zr2 Zr1 35.24(12) . 9_566
O2S Zr1 Zr2 Zr1 -89.5(4) 11_556 9_566
O1 Zr1 Zr2 Zr1 -1.1(6) 5_566 9_566
O1 Zr1 Zr2 Zr1 -113.10(15) 14_565 9_566
O1 Zr1 Zr2 Zr1 113.46(16) 11_556 9_566
O1 Zr1 Zr2 Zr1 179.74(15) . 9_566
Zr2 Zr1 Zr2 Zr1 0.0 9_566 9_566
Zr2 Zr1 Zr2 Zr1 54.86(3) 11_556 9_566
Zr2 Zr1 Zr2 Zr1 -54.86(3) 3_565 9_566
O1S Zr1 Zr2 Zr2 19.89(13) . 3_565
O1S Zr1 Zr2 Zr2 143.6(4) 5_566 3_565
O2S Zr1 Zr2 Zr2 90.10(12) . 3_565
O2S Zr1 Zr2 Zr2 -34.7(4) 11_556 3_565
O1 Zr1 Zr2 Zr2 53.8(6) 5_566 3_565
O1 Zr1 Zr2 Zr2 -58.24(15) 14_565 3_565
O1 Zr1 Zr2 Zr2 168.32(16) 11_556 3_565
O1 Zr1 Zr2 Zr2 -125.41(15) . 3_565
Zr2 Zr1 Zr2 Zr2 54.86(3) 9_566 3_565
Zr2 Zr1 Zr2 Zr2 109.72(2) 11_556 3_565
O1S Zr1 O2S Zr2 -1.1(3) . 9_566
O1S Zr1 O2S Zr2 -120.0(4) 5_566 9_566
O2S Zr1 O2S Zr2 -60.5(3) 11_556 9_566
O1 Zr1 O2S Zr2 81.2(3) 5_566 9_566
O1 Zr1 O2S Zr2 36.5(6) 14_565 9_566
O1 Zr1 O2S Zr2 157.7(3) 11_556 9_566
O1 Zr1 O2S Zr2 -157.6(2) . 9_566
Zr2 Zr1 O2S Zr2 -121.1(6) 11_556 9_566
Zr2 Zr1 O2S Zr2 -30.4(3) 3_565 9_566
Zr2 Zr1 O2S Zr2 -90.7(3) . 9_566
O1S Zr1 O2S Zr2 120.0(4) . 11_556
O1S Zr1 O2S Zr2 1.1(3) 5_566 11_556
O2S Zr1 O2S Zr2 60.5(3) 11_556 11_556
O1 Zr1 O2S Zr2 -157.7(3) 5_566 11_556
O1 Zr1 O2S Zr2 157.6(2) 14_565 11_556
O1 Zr1 O2S Zr2 -81.2(3) 11_556 11_556
O1 Zr1 O2S Zr2 -36.5(6) . 11_556
Zr2 Zr1 O2S Zr2 121.1(6) 9_566 11_556
Zr2 Zr1 O2S Zr2 90.7(3) 3_565 11_556
Zr2 Zr1 O2S Zr2 30.4(3) . 11_556
O1S Zr1 O1S Zr2 61.2(3) 5_566 9_566
O2S Zr1 O1S Zr2 1.1(3) . 9_566
O2S Zr1 O1S Zr2 121.3(4) 11_556 9_566
O1 Zr1 O1S Zr2 -81.0(3) 5_566 9_566
O1 Zr1 O1S Zr2 -156.6(4) 14_565 9_566
O1 Zr1 O1S Zr2 -34.8(7) 11_556 9_566
O1 Zr1 O1S Zr2 157.2(2) . 9_566
Zr2 Zr1 O1S Zr2 31.0(3) 11_556 9_566
Zr2 Zr1 O1S Zr2 122.4(6) 3_565 9_566
Zr2 Zr1 O1S Zr2 91.4(3) . 9_566
O1S Zr1 O1S Zr2 -61.2(3) 5_566 3_565
O2S Zr1 O1S Zr2 -121.3(4) . 3_565
O2S Zr1 O1S Zr2 -1.1(3) 11_556 3_565
O1 Zr1 O1S Zr2 156.6(4) 5_566 3_565
O1 Zr1 O1S Zr2 81.0(3) 14_565 3_565
O1 Zr1 O1S Zr2 -157.2(2) 11_556 3_565
O1 Zr1 O1S Zr2 34.8(7) . 3_565
Zr2 Zr1 O1S Zr2 -122.4(6) 9_566 3_565
Zr2 Zr1 O1S Zr2 -91.4(3) 11_556 3_565
Zr2 Zr1 O1S Zr2 -31.0(3) . 3_565
O1S Zr1 O1 C1 -76.9(9) . .
O1S Zr1 O1 C1 29.0(8) 5_566 .
O2S Zr1 O1 C1 64.8(9) . .
O2S Zr1 O1 C1 -42.7(8) 11_556 .
O1 Zr1 O1 C1 173.5(8) 5_566 .
O1 Zr1 O1 C1 -124.1(7) 14_565 .
O1 Zr1 O1 C1 110.7(8) 11_556 .
Zr2 Zr1 O1 C1 -5.5(12) 9_566 .
Zr2 Zr1 O1 C1 43.2(8) 11_556 .
Zr2 Zr1 O1 C1 -56.3(8) 3_565 .
Zr2 Zr1 O1 C1 -6.7(7) . .
O1S Zr2 O2 C1 -61.7(10) 9_566 .
O1S Zr2 O2 C1 -31.4(8) 5_566 .
O2S Zr2 O2 C1 70.7(10) 9_566 .
O2S Zr2 O2 C1 41.1(8) 11_556 .
O21B Zr2 O2 C1 -120.1(10) . .
O2 Zr2 O2 C1 -174.0(6) 13 .
O21 Zr2 O2 C1 -114.1(10) . .
O11 Zr2 O2 C1 122.9(9) . .
Zr1 Zr2 O2 C1 4.6(8) . .
Zr1 Zr2 O2 C1 1.7(13) 9_566 .
Zr2 Zr2 O2 C1 52.7(9) 3_565 .
Zr1 O1 C1 O2 13.4(16) . .
Zr1 O1 C1 C2 -163.4(3) . .
Zr2 O2 C1 O1 -12.2(16) . .
Zr2 O2 C1 C2 164.8(4) . .
C4 C3 C2 C7 0.01(4) . .
C4 C3 C2 C1 180.00(3) . .
O1 C1 C2 C7 -0.2(7) . .
O2 C1 C2 C7 -177.5(7) . .
O1 C1 C2 C3 179.8(7) . .
O2 C1 C2 C3 2.5(7) . .
C6 C5 C4 C3 0.1(8) . .
C5 C5 C4 C3 -179.99(5) 8_666 .
C2 C3 C4 C5 -0.1(9) . .
C3 C2 C7 C6 0.1(10) . .
C1 C2 C7 C6 179.99(4) . .
C4 C5 C6 C7 -0.01(9) . .
C5 C5 C6 C7 -179.9(5) 8_666 .
C4 C5 C6 C8 179.9(6) . .
C5 C5 C6 C8 -0.01(9) 8_666 .
C2 C7 C6 C5 -0.1(9) . .
C2 C7 C6 C8 -179.99(5) . .
O1S Zr2 O11 C11 70.3(5) 9_566 .
O1S Zr2 O11 C11 -70.3(5) 5_566 .
O2S Zr2 O11 C11 35.49(17) 9_566 .
O2S Zr2 O11 C11 -35.49(17) 11_556 .
O21B Zr2 O11 C11 180.000(3) . .
O2 Zr2 O11 C11 -114.59(16) . .
O2 Zr2 O11 C11 114.59(17) 13 .
O21 Zr2 O11 C11 180.000(3) . .
Zr1 Zr2 O11 C11 -49.32(6) . .
Zr1 Zr2 O11 C11 49.33(5) 9_566 .
Zr2 Zr2 O11 C11 0.000(3) 3_565 .
Zr2 O11 C11 O11 0.000(6) . 3_565
Zr2 O11 C11 C12 180.000(2) . .
O11 C11 C12 C13 0.000(3) . .
O11 C11 C12 C13 180.000(2) 3_565 .
O11 C11 C12 C13 180.000(3) . 3_565
O11 C11 C12 C13 0.000(2) 3_565 3_565
C13 C12 C13 C13 0.0 3_565 6_557
C11 C12 C13 C13 180.0 . 6_557
O1S Zr2 O21 C21 -35.3(2) 9_566 .
O1S Zr2 O21 C21 35.3(2) 5_566 .
O2S Zr2 O21 C21 -71.1(8) 9_566 .
O2S Zr2 O21 C21 71.1(8) 11_556 .
O21B Zr2 O21 C21 180.00(5) . .
O2 Zr2 O21 C21 113.8(2) . .
O2 Zr2 O21 C21 -113.8(2) 13 .
O11 Zr2 O21 C21 180.000(1) . .
Zr1 Zr2 O21 C21 49.25(16) . .
Zr1 Zr2 O21 C21 -49.25(15) 9_566 .
Zr2 Zr2 O21 C21 0.00(2) 3_565 .
Zr2 O21 C21 O21 0.000(3) . 11_556
Zr2 O21 C21 C22 180.000(5) . .
O21 C21 C22 C23 180.000(1) 11_556 .
O21 C21 C22 C23 0.000(3) . .
O21 C21 C22 C23 0.000(3) 11_556 6_556
O21 C21 C22 C23 180.000(2) . 6_556
C23 C22 C23 C24 0.000(1) 6_556 .
C21 C22 C23 C24 180.0 . .
C23 C22 C23 C30 0.000(2) 6_556 11_556
C21 C22 C23 C30 180.0 . 11_556
C22 C23 C24 C30 180(100) . 11_556
C22 C23 C24 C25 0.000(4) . .
C30 C23 C24 C25 180(100) 11_556 .
C22 C23 C24 C29 180.000(2) . .
C30 C23 C24 C29 0(100) 11_556 .
C23 C24 C29 C30 180(89) . 11_556
C25 C24 C29 C30 0(89) . 11_556
C24 C30 C25 C30 0(100) 6_556 11_556
C23 C30 C25 C30 0.000(2) 6_556 11_556
C29 C30 C25 C30 180.0 11_556 11_556
C23 C30 C25 C24 0(100) 6_556 6_556
C29 C30 C25 C24 180(100) 11_556 6_556
C24 C30 C25 C24 0(100) 6_556 .
C23 C30 C25 C24 0.000(2) 6_556 .
C29 C30 C25 C24 180.0 11_556 .
C24 C30 C25 C26 180(63) 6_556 .
C23 C30 C25 C26 180.0 6_556 .
C29 C30 C25 C26 0.000(1) 11_556 .
C23 C24 C25 C30 180(100) . 11_556
C29 C24 C25 C30 0(100) . 11_556
C30 C24 C25 C30 180(63) 11_556 .
C23 C24 C25 C30 0.000(2) . .
C29 C24 C25 C30 180.0 . .
C30 C24 C25 C24 180(63) 11_556 6_556
C23 C24 C25 C24 0.000(2) . 6_556
C29 C24 C25 C24 180.0 . 6_556
C30 C24 C25 C26 0(100) 11_556 .
C23 C24 C25 C26 180.0 . .
C29 C24 C25 C26 0.000(1) . .
C30 C25 C26 C27 0(100) 11_556 .
C30 C25 C26 C27 0(31) . .
C24 C25 C26 C27 0(31) 6_556 .
C24 C25 C26 C27 0(100) . .
C25 C26 C27 C27 0(100) . 9_576

loop_
_platon_squeeze_void_nr
_platon_squeeze_void_average_x
_platon_squeeze_void_average_y
_platon_squeeze_void_average_z
_platon_squeeze_void_volume
_platon_squeeze_void_count_electrons
_platon_squeeze_void_content
1 -0.010 0.164 -0.043 5436 2221 ' '
